data_8102886
loop_
_publ_author_name
'A. Andara'
'M. A. Salvad\'o'
'\'A. Fern\'andez-Gonz\'alez'
'S. Garc\'ia-Granda'
'M. Prieto'

_publ_section_title
;
Crystal structure of barium selenate, BaSeO~4~
;
_journal_issue 1
_journal_name_full 'Zeitschrift f\"ur Kristallographie - New Crystal Structures'
_journal_page_first 5
_journal_page_last 6
_journal_volume 220
_journal_year 2005
_chemical_formula_sum 'Ba O4 Se'
_chemical_formula_weight 280.30
_chemical_name_common 'barium selenate  '
_chemical_name_systematic 'barium selenate  '
_space_group_IT_number 62
_symmetry_cell_setting orthorhombic
_symmetry_Int_Tables_number 62
_symmetry_space_group_name_Hall '-P 2ac 2n'
_symmetry_space_group_name_H-M 'P n m a'
_atom_sites_solution_hydrogens geom
_atom_sites_solution_primary direct
_atom_sites_solution_secondary difmap
_audit_creation_method SHELXL-97
_cell_angle_alpha 90.00
_cell_angle_beta 90.00
_cell_angle_gamma 90.00
_cell_formula_units_Z 4
_cell_length_a 8.993(8)
_cell_length_b 5.675(6)
_cell_length_c 7.349(4)
_cell_measurement_reflns_used 25
_cell_measurement_temperature 293(2)
_cell_measurement_theta_max 20
_cell_measurement_theta_min 15
_cell_volume 375.1(6)
_computing_cell_refinement 'CRYSDA (Beurskens et al., 1999)'
_computing_data_collection 'CAD-4 EXPRESS (Enraf-Nonius, 1994)'
_computing_data_reduction 'REFLEX (Garc\'ia-Granda et al., 1999)'
_computing_molecular_graphics 'ATOMS 5.0.6 (Dowty, 1999)'
_computing_publication_material SHELXL97
_computing_structure_refinement 'SHELXL97 (Sheldrick, 1997)'
_computing_structure_solution 'DIRDIF (Beurskens et al., 1999)'
_diffrn_ambient_temperature 293(2)
_diffrn_measured_fraction_theta_full 1.000
_diffrn_measured_fraction_theta_max 1.000
_diffrn_measurement_device_type 'Nonius CAD-4'
_diffrn_measurement_method '\w-2\Q scan'
_diffrn_radiation_monochromator graphite
_diffrn_radiation_source 'fine-focus sealed tube'
_diffrn_radiation_type MoK\a
_diffrn_radiation_wavelength 0.71073
_diffrn_reflns_av_R_equivalents 0.0000
_diffrn_reflns_av_sigmaI/netI 0.0152
_diffrn_reflns_limit_h_max 13
_diffrn_reflns_limit_h_min 0
_diffrn_reflns_limit_k_max 0
_diffrn_reflns_limit_k_min -8
_diffrn_reflns_limit_l_max 10
_diffrn_reflns_limit_l_min 0
_diffrn_reflns_number 705
_diffrn_reflns_theta_full 31.95
_diffrn_reflns_theta_max 31.95
_diffrn_reflns_theta_min 3.58
_diffrn_standards_decay_% 0
_diffrn_standards_interval_time 60
_diffrn_standards_number 3
_exptl_absorpt_coefficient_mu 20.144
_exptl_absorpt_correction_T_max 0.109
_exptl_absorpt_correction_T_min 0.077
_exptl_absorpt_correction_type psi-scan
_exptl_absorpt_process_details 'North, Phillips & Mathews, 1968'
_exptl_crystal_colour colorless
_exptl_crystal_density_diffrn 4.963
_exptl_crystal_density_method 'not measured'
_exptl_crystal_description prismatic
_exptl_crystal_F_000 488
_exptl_crystal_size_max 0.14
_exptl_crystal_size_mid 0.14
_exptl_crystal_size_min 0.11
_refine_diff_density_max 4.057
_refine_diff_density_min -2.885
_refine_diff_density_rms 0.526
_refine_ls_extinction_method none
_refine_ls_goodness_of_fit_ref 1.203
_refine_ls_hydrogen_treatment mixed
_refine_ls_matrix_type full
_refine_ls_number_parameters 34
_refine_ls_number_reflns 705
_refine_ls_number_restraints 0
_refine_ls_restrained_S_all 1.203
_refine_ls_R_factor_all 0.0452
_refine_ls_R_factor_gt 0.0416
_refine_ls_shift/su_max 0.000
_refine_ls_shift/su_mean 0.000
_refine_ls_structure_factor_coef Fsqd
_refine_ls_weighting_details 'calc w=1/[\s^2^(Fo^2^)+(0.0717P)^2^+3.3725P] where P=(Fo^2^+2Fc^2^)/3'
_refine_ls_weighting_scheme calc
_refine_ls_wR_factor_gt 0.1137
_refine_ls_wR_factor_ref 0.1161
_reflns_number_gt 651
_reflns_number_total 705
_reflns_threshold_expression >2sigma(I)
_cod_data_source_file 409810.cff
_cod_data_source_block baseob
_cod_original_sg_symbol_H-M Pnma
_cod_database_code 8102886

loop_
_symmetry_equiv_pos_as_xyz
'x, y, z'
'-x+1/2, y+1/2, z+1/2'
'x, -y+1/2, z'
'-x+1/2, -y, z+1/2'
'-x, -y, -z'
'x-1/2, -y-1/2, -z-1/2'
'-x, y-1/2, -z'
'x-1/2, y, -z-1/2'

loop_
_atom_site_label
_atom_site_type_symbol
_atom_site_fract_x
_atom_site_fract_y
_atom_site_fract_z
_atom_site_U_iso_or_equiv
_atom_site_adp_type
_atom_site_occupancy
_atom_site_symmetry_multiplicity
_atom_site_Wyckoff_symbol
_atom_site_calc_flag
_atom_site_refinement_flags
_atom_site_disorder_assembly
_atom_site_disorder_group
Ba Ba 0.18200(5) 0.2500 0.15865(7) 0.0115(2) Uani 1 4 c d S . .
Se Se 0.06357(8) 0.2500 0.68502(10) 0.0087(2) Uani 1 4 c d S . .
O1 O 0.8995(8) 0.2500 0.5935(13) 0.0323(19) Uani 1 4 c d S . .
O2 O 0.1984(7) 0.2500 0.5369(9) 0.0197(14) Uani 1 4 c d S . .
O3 O 0.0797(5) 0.0172(8) 0.8154(6) 0.0153(8) Uani 1 8 d d . . .

loop_
_atom_site_aniso_label
_atom_site_aniso_U_11
_atom_site_aniso_U_22
_atom_site_aniso_U_33
_atom_site_aniso_U_23
_atom_site_aniso_U_13
_atom_site_aniso_U_12
Ba 0.0062(3) 0.0185(3) 0.0100(3) 0.000 0.00001(13) 0.000
Se 0.0067(4) 0.0122(4) 0.0071(4) 0.000 -0.0004(2) 0.000
O1 0.017(3) 0.045(5) 0.035(4) 0.000 -0.023(3) 0.000
O2 0.017(3) 0.033(4) 0.009(3) 0.000 0.011(2) 0.000
O3 0.0178(18) 0.0131(18) 0.0149(18) 0.0036(15) 0.0028(14) 0.0009(16)

loop_
_atom_type_symbol
_atom_type_description
_atom_type_scat_dispersion_real
_atom_type_scat_dispersion_imag
_atom_type_scat_source
Ba Ba -0.3244 2.2819 'International Tables Vol C Tables 4.2.6.8 and 6.1.1.4'
Se Se -0.0929 2.2259 'International Tables Vol C Tables 4.2.6.8 and 6.1.1.4'
O O 0.0106 0.0060 'International Tables Vol C Tables 4.2.6.8 and 6.1.1.4'

loop_
_geom_angle_atom_site_label_1
_geom_angle_atom_site_label_2
_geom_angle_atom_site_label_3
_geom_angle
_geom_angle_site_symmetry_1
_geom_angle_site_symmetry_3
_geom_angle_publ_flag
O1 Ba O2 130.4(2) 6_566 . ?
O1 Ba O3 130.96(17) 6_566 5_556 ?
O2 Ba O3 88.65(14) . 5_556 ?
O1 Ba O3 130.96(17) 6_566 7_566 ?
O2 Ba O3 88.65(14) . 7_566 ?
O3 Ba O3 65.4(2) 5_556 7_566 ?
O1 Ba O3 74.56(19) 6_566 2_554 ?
O2 Ba O3 63.84(14) . 2_554 ?
O3 Ba O3 152.30(5) 5_556 2_554 ?
O3 Ba O3 108.29(16) 7_566 2_554 ?
O1 Ba O3 74.56(19) 6_566 4_554 ?
O2 Ba O3 63.84(14) . 4_554 ?
O3 Ba O3 108.29(16) 5_556 4_554 ?
O3 Ba O3 152.30(5) 7_566 4_554 ?
O3 Ba O3 63.86(19) 2_554 4_554 ?
O1 Ba O3 69.1(2) 6_566 1_554 ?
O2 Ba O3 149.09(11) . 1_554 ?
O3 Ba O3 63.95(14) 5_556 1_554 ?
O3 Ba O3 92.18(10) 7_566 1_554 ?
O3 Ba O3 143.33(12) 2_554 1_554 ?
O3 Ba O3 109.58(9) 4_554 1_554 ?
O1 Ba O3 69.1(2) 6_566 3_554 ?
O2 Ba O3 149.09(11) . 3_554 ?
O3 Ba O3 92.18(10) 5_556 3_554 ?
O3 Ba O3 63.95(14) 7_566 3_554 ?
O3 Ba O3 109.58(9) 2_554 3_554 ?
O3 Ba O3 143.33(12) 4_554 3_554 ?
O3 Ba O3 52.40(18) 1_554 3_554 ?
O1 Ba O2 63.81(12) 6_566 2_554 ?
O2 Ba O2 105.34(13) . 2_554 ?
O3 Ba O2 142.10(14) 5_556 2_554 ?
O3 Ba O2 79.62(16) 7_566 2_554 ?
O3 Ba O2 52.06(14) 2_554 2_554 ?
O3 Ba O2 109.50(15) 4_554 2_554 ?
O3 Ba O2 105.20(15) 1_554 2_554 ?
O3 Ba O2 58.00(14) 3_554 2_554 ?
O1 Ba O2 63.81(12) 6_566 2_544 ?
O2 Ba O2 105.34(13) . 2_544 ?
O3 Ba O2 79.62(16) 5_556 2_544 ?
O3 Ba O2 142.10(14) 7_566 2_544 ?
O3 Ba O2 109.50(15) 2_554 2_544 ?
O3 Ba O2 52.06(14) 4_554 2_544 ?
O3 Ba O2 58.00(14) 1_554 2_544 ?
O3 Ba O2 105.20(15) 3_554 2_544 ?
O2 Ba O2 127.5(2) 2_554 2_544 ?
O1 Ba Se 63.6(2) 6_566 1_554 ?
O2 Ba Se 166.02(13) . 1_554 ?
O3 Ba Se 79.60(9) 5_556 1_554 ?
O3 Ba Se 79.60(9) 7_566 1_554 ?
O3 Ba Se 127.09(9) 2_554 1_554 ?
O3 Ba Se 127.09(9) 4_554 1_554 ?
O3 Ba Se 26.36(9) 1_554 1_554 ?
O3 Ba Se 26.36(9) 3_554 1_554 ?
O2 Ba Se 80.16(12) 2_554 1_554 ?
O2 Ba Se 80.16(12) 2_544 1_554 ?
O1 Ba Se 65.26(11) 6_566 2_554 ?
O2 Ba Se 85.06(8) . 2_554 ?
O3 Ba Se 160.42(10) 5_556 2_554 ?
O3 Ba Se 95.86(12) 7_566 2_554 ?
O3 Ba Se 25.71(9) 2_554 2_554 ?
O3 Ba Se 85.48(11) 4_554 2_554 ?
O3 Ba Se 125.50(9) 1_554 2_554 ?
O3 Ba Se 83.93(10) 3_554 2_554 ?
O2 Ba Se 26.45(11) 2_554 2_554 ?
O2 Ba Se 119.93(13) 2_544 2_554 ?
Se Ba Se 103.54(2) 1_554 2_554 ?
O1 Se O2 113.6(4) 1_455 . ?
O1 Se O3 108.9(2) 1_455 3 ?
O2 Se O3 109.0(2) . 3 ?
O1 Se O3 108.9(2) 1_455 . ?
O2 Se O3 109.0(2) . . ?
O3 Se O3 107.5(3) 3 . ?
O1 Se Ba 131.5(3) 1_455 1_556 ?
O2 Se Ba 114.9(3) . 1_556 ?
O3 Se Ba 54.19(17) 3 1_556 ?
O3 Se Ba 54.19(17) . 1_556 ?
O1 Se Ba 123.26(13) 1_455 2 ?
O2 Se Ba 59.88(12) . 2 ?
O3 Se Ba 49.37(16) 3 2 ?
O3 Se Ba 127.03(17) . 2 ?
Ba Se Ba 82.38(2) 1_556 2 ?
O1 Se Ba 123.26(13) 1_455 2_545 ?
O2 Se Ba 59.88(12) . 2_545 ?
O3 Se Ba 127.03(17) 3 2_545 ?
O3 Se Ba 49.37(16) . 2_545 ?
Ba Se Ba 82.38(2) 1_556 2_545 ?
Ba Se Ba 102.03(8) 2 2_545 ?
O1 Se Ba 66.0(2) 1_455 5_556 ?
O2 Se Ba 129.69(7) . 5_556 ?
O3 Se Ba 118.68(17) 3 5_556 ?
Ba Se Ba 83.12(3) 1_556 5_556 ?
Ba Se Ba 165.29(3) 2 5_556 ?
Ba Se Ba 78.38(7) 2_545 5_556 ?
O1 Se Ba 66.0(2) 1_455 5_566 ?
O2 Se Ba 129.69(7) . 5_566 ?
O3 Se Ba 118.68(17) . 5_566 ?
Ba Se Ba 83.12(3) 1_556 5_566 ?
Ba Se Ba 78.38(7) 2 5_566 ?
Ba Se Ba 165.29(3) 2_545 5_566 ?
Ba Se Ba 97.48(7) 5_556 5_566 ?
Se O1 Ba 161.0(5) 1_655 6_666 ?
Se O2 Ba 128.9(4) . . ?
Se O2 Ba 93.67(17) . 2 ?
Ba O2 Ba 107.48(13) . 2 ?
Se O2 Ba 93.67(17) . 2_545 ?
Ba O2 Ba 107.48(13) . 2_545 ?
Ba O2 Ba 127.5(2) 2 2_545 ?
Se O3 Ba 113.6(2) . 5_556 ?
Se O3 Ba 104.93(19) . 2_545 ?
Ba O3 Ba 111.62(17) 5_556 2_545 ?
Se O3 Ba 99.5(2) . 1_556 ?
Ba O3 Ba 116.05(14) 5_556 1_556 ?
Ba O3 Ba 110.03(15) 2_545 1_556 ?

loop_
_geom_bond_atom_site_label_1
_geom_bond_atom_site_label_2
_geom_bond_distance
_geom_bond_site_symmetry_2
_geom_bond_publ_flag
Ba O1 2.694(7) 6_566 ?
Ba O2 2.784(7) . ?
Ba O3 2.806(5) 5_556 ?
Ba O3 2.806(5) 7_566 ?
Ba O3 2.867(5) 2_554 ?
Ba O3 2.867(5) 4_554 ?
Ba O3 2.992(5) 1_554 ?
Ba O3 2.992(5) 3_554 ?
Ba O2 3.164(4) 2_554 ?
Ba O2 3.164(4) 2_544 ?
Ba Se 3.640(4) 1_554 ?
Ba Se 3.650(3) 2_554 ?
Se O1 1.622(7) 1_455 ?
Se O2 1.629(6) . ?
Se O3 1.639(5) 3 ?
Se O3 1.639(5) . ?
Se Ba 3.640(4) 1_556 ?
Se Ba 3.650(3) 2 ?
Se Ba 3.650(3) 2_545 ?
Se Ba 3.775(2) 5_556 ?
Se Ba 3.775(2) 5_566 ?
O1 Se 1.622(7) 1_655 ?
O1 Ba 2.694(7) 6_666 ?
O2 Ba 3.164(4) 2 ?
O2 Ba 3.164(4) 2_545 ?
O3 Ba 2.806(5) 5_556 ?
O3 Ba 2.867(5) 2_545 ?
O3 Ba 2.992(5) 1_556 ?
